data_4118056
loop_
_publ_author_name
'Crispin Lichtenberg'
'Julien Engel'
'Thomas P. Spaniol'
'Ulli Englert'
'Gerhard Raabe'
'Jun Okuda'

_publ_contact_author_address
;
        Institute of Inorganic Chemistry
        RWTH Aachen University
        Landoltweg 1
        D-52056 Aachen
        Germany
;
_publ_contact_author_email jun.okuda@ac.rwth-aachen.de
_publ_contact_author_fax 0049-241-8092644
_publ_contact_author_name 'Jun Okuda'
_publ_contact_author_phone 0049-241-8094645
_publ_section_title
;
 Bis(allyl)zinc Revisited: Sigma versus Pi Bonding of Allyl Coordination
;
_journal_name_full 'Journal of the American Chemical Society'
_journal_page_first 9805
_journal_page_last 9811
_journal_paper_doi 10.1021/ja303480a
_journal_volume 134
_journal_year 2012
_chemical_formula_moiety 'C6 H10 Zn'
_chemical_formula_sum 'C6 H10 Zn'
_chemical_formula_weight 147.51
_chemical_name_systematic
;
 ?
;
_space_group_IT_number 88
_symmetry_cell_setting tetragonal
_symmetry_space_group_name_Hall '-I 4ad'
_symmetry_space_group_name_H-M 'I 41/a :2'
_atom_sites_solution_hydrogens geom
_atom_sites_solution_primary direct
_atom_sites_solution_secondary difmap
_audit_creation_method SHELXL-97
_cell_angle_alpha 90.00
_cell_angle_beta 90.00
_cell_angle_gamma 90.00
_cell_formula_units_Z 4
_cell_length_a 10.4865(12)
_cell_length_b 10.4865(12)
_cell_length_c 5.8982(7)
_cell_measurement_reflns_used 1898
_cell_measurement_temperature 130(2)
_cell_measurement_theta_max 28.64
_cell_measurement_theta_min 3.89
_cell_volume 648.61(13)
_computing_cell_refinement 'Bruker SMART (2001)'
_computing_data_collection 'Bruker SMART (2001)'
_computing_data_reduction 'Bruker SAINT+ (1999)'
_computing_molecular_graphics 'ORTEP-III (Farrugia, 1999)'
_computing_structure_refinement 'SHELXL-97 (Sheldrick, 1997)'
_computing_structure_solution 'SIR-92 (Altomare 1992)'
_diffrn_ambient_temperature 130(2)
_diffrn_measured_fraction_theta_full 0.997
_diffrn_measured_fraction_theta_max 0.997
_diffrn_measurement_device_type 'APEX Area Detector'
_diffrn_measurement_method 'omega scans'
_diffrn_radiation_monochromator 'multilayer optics'
_diffrn_radiation_source 'INCOATEC microsource'
_diffrn_radiation_type MoK\a
_diffrn_radiation_wavelength 0.71073
_diffrn_reflns_av_R_equivalents 0.0431
_diffrn_reflns_av_sigmaI/netI 0.0144
_diffrn_reflns_limit_h_max 13
_diffrn_reflns_limit_h_min -13
_diffrn_reflns_limit_k_max 13
_diffrn_reflns_limit_k_min -13
_diffrn_reflns_limit_l_max 7
_diffrn_reflns_limit_l_min -7
_diffrn_reflns_number 3898
_diffrn_reflns_theta_full 26.44
_diffrn_reflns_theta_max 26.44
_diffrn_reflns_theta_min 2.75
_exptl_absorpt_coefficient_mu 3.660
_exptl_absorpt_correction_T_max 0.7837
_exptl_absorpt_correction_T_min 0.6678
_exptl_absorpt_correction_type multi-scan
_exptl_absorpt_process_details 'Bruker SADABS'
_exptl_crystal_colour 'light yellow'
_exptl_crystal_density_diffrn 1.511
_exptl_crystal_description block
_exptl_crystal_F_000 304
_exptl_crystal_size_max 0.12
_exptl_crystal_size_mid 0.08
_exptl_crystal_size_min 0.07
_refine_diff_density_max 0.224
_refine_diff_density_min -0.182
_refine_diff_density_rms 0.045
_refine_ls_extinction_method none
_refine_ls_goodness_of_fit_ref 1.143
_refine_ls_hydrogen_treatment constr
_refine_ls_matrix_type full
_refine_ls_number_parameters 22
_refine_ls_number_reflns 334
_refine_ls_number_restraints 0
_refine_ls_restrained_S_all 1.143
_refine_ls_R_factor_all 0.0185
_refine_ls_R_factor_gt 0.0165
_refine_ls_shift/su_max 0.000
_refine_ls_shift/su_mean 0.000
_refine_ls_structure_factor_coef Fsqd
_refine_ls_weighting_details 'calc w=1/[\s^2^(Fo^2^)+(0.0269P)^2^+0.0889P] where P=(Fo^2^+2Fc^2^)/3'
_refine_ls_weighting_scheme calc
_refine_ls_wR_factor_gt 0.0426
_refine_ls_wR_factor_ref 0.0440
_reflns_number_gt 310
_reflns_number_total 334
_reflns_threshold_expression >2sigma(I)
_cod_data_source_file ja303480a_si_001_2.cif
_cod_data_source_block 1
_cod_original_sg_symbol_H-M 'I 41/a'
_cod_database_code 4118056

loop_
_symmetry_equiv_pos_as_xyz
'x, y, z'
'-y+3/4, x+1/4, z+1/4'
'-x+1/2, -y, z+1/2'
'y+3/4, -x+3/4, z+3/4'
'x+1/2, y+1/2, z+1/2'
'-y+5/4, x+3/4, z+3/4'
'-x+1, -y+1/2, z+1'
'y+5/4, -x+5/4, z+5/4'
'-x, -y, -z'
'y-3/4, -x-1/4, -z-1/4'
'x-1/2, y, -z-1/2'
'-y-3/4, x-3/4, -z-3/4'
'-x+1/2, -y+1/2, -z+1/2'
'y-1/4, -x+1/4, -z+1/4'
'x, y+1/2, -z'
'-y-1/4, x-1/4, -z-1/4'

loop_
_atom_site_label
_atom_site_type_symbol
_atom_site_fract_x
_atom_site_fract_y
_atom_site_fract_z
_atom_site_U_iso_or_equiv
_atom_site_adp_type
_atom_site_occupancy
_atom_site_symmetry_multiplicity
_atom_site_calc_flag
_atom_site_refinement_flags
_atom_site_disorder_assembly
_atom_site_disorder_group
Zn1 Zn 0.5000 0.7500 0.1250 0.03779(17) Uani 1 4 d S . .
C1 C 0.6562(2) 0.7964(3) 0.3520(3) 0.0524(7) Uani 1 1 d . . .
H1A H 0.6460 0.8820 0.4207 0.063 Uiso 0.50 1 d PR A 1
H1B H 0.6669 0.7319 0.4731 0.063 Uiso 0.50 1 d PR A 1
H1C H 0.6563 0.8735 0.2674 0.079 Uiso 0.50 1 d PR A 2
H1D H 0.5947 0.7835 0.4679 0.079 Uiso 0.50 1 d PR A 2
C2 C 0.7572(4) 0.7934(4) 0.1911(6) 0.0401(8) Uani 0.50 1 d P . .
H2 H 0.7641 0.8676 0.0995 0.048 Uiso 0.50 1 calc PR . .

loop_
_atom_site_aniso_label
_atom_site_aniso_U_11
_atom_site_aniso_U_22
_atom_site_aniso_U_33
_atom_site_aniso_U_23
_atom_site_aniso_U_13
_atom_site_aniso_U_12
Zn1 0.02907(18) 0.02907(18) 0.0552(3) 0.000 0.000 0.000
C1 0.0250(13) 0.0743(18) 0.0580(14) 0.0049(11) -0.0037(9) 0.0003(10)
C2 0.033(2) 0.048(2) 0.0392(19) 0.0074(14) -0.010(2) -0.0040(17)

loop_
_atom_type_symbol
_atom_type_description
_atom_type_scat_dispersion_real
_atom_type_scat_dispersion_imag
_atom_type_scat_source
C C 0.0033 0.0016 'International Tables Vol C Tables 4.2.6.8 and 6.1.1.4'
H H 0.0000 0.0000 'International Tables Vol C Tables 4.2.6.8 and 6.1.1.4'
Zn Zn 0.2839 1.4301 'International Tables Vol C Tables 4.2.6.8 and 6.1.1.4'

loop_
_geom_angle_atom_site_label_1
_geom_angle_atom_site_label_2
_geom_angle_atom_site_label_3
_geom_angle
_geom_angle_site_symmetry_1
_geom_angle_site_symmetry_3
C1 Zn1 C1 112.35(6) . 14_565
C1 Zn1 C1 103.86(12) . 7_564
C1 Zn1 C1 112.35(6) 14_565 7_564
C1 Zn1 C1 112.35(6) . 12_766
C1 Zn1 C1 103.86(12) 14_565 12_766
C1 Zn1 C1 112.35(6) 7_564 12_766
C2 C1 Zn1 103.7(2) 13_665 .
C2 C1 Zn1 98.38(19) . .
C2 C1 H1A 111.9 . .
Zn1 C1 H1A 112.0 . .
C2 C1 H1B 112.5 . .
Zn1 C1 H1B 112.1 . .
H1A C1 H1B 109.6 . .
C2 C1 H1C 120.1 13_665 .
Zn1 C1 H1C 82.4 . .
C2 C1 H1D 119.9 13_665 .
Zn1 C1 H1D 84.2 . .
H1C C1 H1D 120.0 . .
C1 C2 C1 130.5(3) 13_665 .
C1 C2 H2 114.7 13_665 .
C1 C2 H2 114.7 . .

loop_
_geom_bond_atom_site_label_1
_geom_bond_atom_site_label_2
_geom_bond_distance
_geom_bond_site_symmetry_2
Zn1 C1 2.171(2) .
Zn1 C1 2.171(2) 14_565
Zn1 C1 2.171(2) 7_564
Zn1 C1 2.171(2) 12_766
C1 C2 1.333(5) 13_665
C1 C2 1.422(5) .
C1 H1A 0.9900 .
C1 H1B 0.9900 .
C1 H1C 0.9500 .
C1 H1D 0.9500 .
C2 H2 0.9500 .

loop_
_geom_torsion_atom_site_label_1
_geom_torsion_atom_site_label_2
_geom_torsion_atom_site_label_3
_geom_torsion_atom_site_label_4
_geom_torsion
_geom_torsion_site_symmetry_1
_geom_torsion_site_symmetry_4
C1 Zn1 C1 C2 -5.5(3) 14_565 13_665
C1 Zn1 C1 C2 116.2(3) 7_564 13_665
C1 Zn1 C1 C2 -122.2(3) 12_766 13_665
C1 Zn1 C1 C2 44.7(3) 14_565 .
C1 Zn1 C1 C2 166.4(3) 7_564 .
C1 Zn1 C1 C2 -72.0(3) 12_766 .
C2 C1 C2 C1 0.0 13_665 13_665
Zn1 C1 C2 C1 -100.9(4) . 13_665
